data_7106657
loop_
_publ_author_name
'Alfonso Latorre'
'Antonio Urbano'
'M. Carmen Carreno'

_publ_section_title
;
 Synthesis and chiroptical properties of ferrocene-[4]-helicenequinones:
 kinetic resolution of a planar-chiral diene
;
_journal_name_full Chem.Commun.
_journal_page_first 8103
_journal_paper_doi 10.1039/c1cc12921j
_journal_volume 47
_journal_year 2011
_chemical_formula_sum 'C23 H20 Fe O2'
_chemical_formula_weight 384.24
_chemical_name_systematic
;
?
;
_space_group_IT_number 14
_symmetry_cell_setting monoclinic
_symmetry_space_group_name_Hall '-P 2ybc'
_symmetry_space_group_name_H-M 'P 1 21/c 1'
_atom_sites_solution_hydrogens geom
_atom_sites_solution_primary direct
_atom_sites_solution_secondary difmap
_audit_creation_method SHELXL-97
_cell_angle_alpha 90.00
_cell_angle_beta 95.192(4)
_cell_angle_gamma 90.00
_cell_formula_units_Z 4
_cell_length_a 10.5881(13)
_cell_length_b 11.7105(13)
_cell_length_c 13.7906(15)
_cell_measurement_temperature 100(2)
_cell_volume 1702.9(3)
_computing_cell_refinement 'Bruker SMART'
_computing_data_collection 'Bruker SMART'
_computing_data_reduction 'Bruker SAINT'
_computing_molecular_graphics 'Bruker SHELXTL'
_computing_publication_material 'Bruker SHELXTL'
_computing_structure_refinement 'SHELXL-97 (Sheldrick, 1997)'
_computing_structure_solution 'SHELXS-97 (Sheldrick, 1990)'
_diffrn_ambient_temperature 100(2)
_diffrn_measured_fraction_theta_full 0.969
_diffrn_measured_fraction_theta_max 0.969
_diffrn_measurement_device_type 'CCD area detector'
_diffrn_measurement_method 'phi and omega scans'
_diffrn_radiation_monochromator graphite
_diffrn_radiation_source 'fine-focus sealed tube'
_diffrn_radiation_type CuK\a
_diffrn_radiation_wavelength 1.54178
_diffrn_reflns_av_R_equivalents 0.0431
_diffrn_reflns_av_sigmaI/netI 0.0356
_diffrn_reflns_limit_h_max 12
_diffrn_reflns_limit_h_min -13
_diffrn_reflns_limit_k_max 13
_diffrn_reflns_limit_k_min -12
_diffrn_reflns_limit_l_max 15
_diffrn_reflns_limit_l_min -16
_diffrn_reflns_number 14376
_diffrn_reflns_theta_full 71.98
_diffrn_reflns_theta_max 71.98
_diffrn_reflns_theta_min 4.19
_exptl_absorpt_coefficient_mu 7.209
_exptl_absorpt_correction_type multi-scan
_exptl_absorpt_process_details 'SADABS (Sheldrick, 2001)'
_exptl_crystal_colour black
_exptl_crystal_density_diffrn 1.499
_exptl_crystal_density_meas 0
_exptl_crystal_density_method 'not measured'
_exptl_crystal_description prismatic
_exptl_crystal_F_000 800
_exptl_crystal_size_max 0.25
_exptl_crystal_size_mid 0.20
_exptl_crystal_size_min 0.10
_refine_diff_density_max 0.271
_refine_diff_density_min -0.248
_refine_diff_density_rms 0.051
_refine_ls_extinction_method none
_refine_ls_goodness_of_fit_ref 1.045
_refine_ls_hydrogen_treatment mixed
_refine_ls_matrix_type full
_refine_ls_number_parameters 315
_refine_ls_number_reflns 3248
_refine_ls_number_restraints 0
_refine_ls_restrained_S_all 1.045
_refine_ls_R_factor_all 0.0304
_refine_ls_R_factor_gt 0.0285
_refine_ls_shift/su_max 0.000
_refine_ls_shift/su_mean 0.000
_refine_ls_structure_factor_coef Fsqd
_refine_ls_weighting_details 'calc w=1/[\s^2^(Fo^2^)+(0.0371P)^2^+0.7287P] where P=(Fo^2^+2Fc^2^)/3'
_refine_ls_weighting_scheme calc
_refine_ls_wR_factor_gt 0.0736
_refine_ls_wR_factor_ref 0.0749
_reflns_number_gt 3087
_reflns_number_total 3248
_reflns_threshold_expression >2sigma(I)
_cod_data_source_file c1cc12921j.txt
_cod_data_source_block datos_m
_cod_original_sg_symbol_H-M P2(1)/c
_cod_database_code 7106657

loop_
_symmetry_equiv_pos_as_xyz
'x, y, z'
'-x, y+1/2, -z+1/2'
'-x, -y, -z'
'x, -y-1/2, z-1/2'

loop_
_atom_site_label
_atom_site_type_symbol
_atom_site_fract_x
_atom_site_fract_y
_atom_site_fract_z
_atom_site_U_iso_or_equiv
_atom_site_adp_type
_atom_site_occupancy
_atom_site_symmetry_multiplicity
_atom_site_calc_flag
_atom_site_refinement_flags
_atom_site_disorder_assembly
_atom_site_disorder_group
Fe1 Fe 0.67494(2) 0.13849(2) -0.082503(17) 0.01513(10) Uani 1 1 d . . .
O1 O 1.02342(10) 0.20742(10) 0.02840(8) 0.0212(3) Uani 1 1 d . . .
O2 O 1.05661(11) 0.56767(10) 0.25515(9) 0.0229(3) Uani 1 1 d . . .
C1 C 0.80048(19) 0.13878(16) -0.18589(14) 0.0280(4) Uani 1 1 d . . .
C2 C 0.6742(2) 0.13999(16) -0.23093(14) 0.0288(4) Uani 1 1 d . . .
C3 C 0.61243(18) 0.04103(17) -0.20010(13) 0.0279(4) Uani 1 1 d . . .
C4 C 0.69982(18) -0.02133(16) -0.13729(13) 0.0273(4) Uani 1 1 d . . .
C5 C 0.81663(17) 0.03920(16) -0.12838(14) 0.0273(4) Uani 1 1 d . . .
C6 C 0.52320(15) 0.19290(14) -0.01303(12) 0.0177(3) Uani 1 1 d . . .
C7 C 0.60407(16) 0.12271(14) 0.04981(12) 0.0182(3) Uani 1 1 d . . .
C8 C 0.72690(15) 0.17412(14) 0.06033(11) 0.0162(3) Uani 1 1 d . . .
C9 C 0.72136(14) 0.27665(13) 0.00391(11) 0.0148(3) Uani 1 1 d . . .
C10 C 0.59492(14) 0.28861(13) -0.04164(11) 0.0164(3) Uani 1 1 d . . .
C11 C 0.54943(15) 0.38931(15) -0.10262(13) 0.0199(3) Uani 1 1 d . . .
C12 C 0.66146(15) 0.46615(15) -0.12561(12) 0.0198(3) Uani 1 1 d . . .
C13 C 0.75521(14) 0.47592(14) -0.03720(12) 0.0172(3) Uani 1 1 d . . .
C14 C 0.76821(14) 0.56802(14) 0.01881(12) 0.0181(3) Uani 1 1 d . . .
C15 C 0.85093(15) 0.57353(14) 0.11273(12) 0.0187(3) Uani 1 1 d . . .
C16 C 0.93424(14) 0.47034(13) 0.12965(11) 0.0159(3) Uani 1 1 d . . .
C17 C 1.03556(14) 0.47773(14) 0.21158(11) 0.0168(3) Uani 1 1 d . . .
C18 C 1.11259(15) 0.37386(13) 0.23881(12) 0.0181(3) Uani 1 1 d . . .
C19 C 1.10267(15) 0.28367(14) 0.17918(12) 0.0183(3) Uani 1 1 d . . .
C20 C 1.01612(14) 0.28260(13) 0.08921(12) 0.0169(3) Uani 1 1 d . . .
C21 C 0.92210(14) 0.37689(13) 0.07355(12) 0.0153(3) Uani 1 1 d . . .
C22 C 0.82347(15) 0.36521(13) -0.01153(12) 0.0157(3) Uani 1 1 d . . .
C23 C 1.19969(18) 0.37919(16) 0.33014(14) 0.0233(4) Uani 1 1 d . . .
H1 H 0.863(2) 0.196(2) -0.1910(17) 0.039(6) Uiso 1 1 d . . .
H2 H 0.638(2) 0.197(2) -0.2747(18) 0.046(7) Uiso 1 1 d . . .
H3 H 0.523(2) 0.024(2) -0.2140(17) 0.040(6) Uiso 1 1 d . . .
H4 H 0.681(2) -0.091(2) -0.1032(17) 0.037(6) Uiso 1 1 d . . .
H5 H 0.887(2) 0.0181(19) -0.0896(16) 0.034(6) Uiso 1 1 d . . .
H6 H 0.4372(19) 0.1764(16) -0.0338(14) 0.018(4) Uiso 1 1 d . . .
H7 H 0.5831(18) 0.0513(17) 0.0773(14) 0.021(5) Uiso 1 1 d . . .
H8 H 0.799(2) 0.1426(16) 0.0988(15) 0.023(5) Uiso 1 1 d . . .
H11A H 0.498(2) 0.3610(16) -0.1636(16) 0.023(5) Uiso 1 1 d . . .
H11B H 0.4906(18) 0.4338(16) -0.0671(14) 0.018(4) Uiso 1 1 d . . .
H12A H 0.7018(18) 0.4298(16) -0.1796(14) 0.021(5) Uiso 1 1 d . . .
H12B H 0.631(2) 0.544(2) -0.1457(16) 0.032(5) Uiso 1 1 d . . .
H14 H 0.7240(19) 0.6358(16) -0.0012(14) 0.018(5) Uiso 1 1 d . . .
H15A H 0.903(2) 0.6431(17) 0.1158(16) 0.024(5) Uiso 1 1 d . . .
H15B H 0.7971(19) 0.5831(17) 0.1679(15) 0.023(5) Uiso 1 1 d . . .
H19 H 1.1518(18) 0.2184(17) 0.1908(14) 0.019(5) Uiso 1 1 d . . .
H22 H 0.8684(18) 0.3411(16) -0.0666(15) 0.017(5) Uiso 1 1 d . . .
H23A H 1.252(2) 0.311(2) 0.3360(17) 0.042(6) Uiso 1 1 d . . .
H23B H 1.254(2) 0.446(2) 0.3287(16) 0.038(6) Uiso 1 1 d . . .
H23C H 1.152(2) 0.3853(19) 0.3862(19) 0.035(6) Uiso 1 1 d . . .

loop_
_atom_site_aniso_label
_atom_site_aniso_U_11
_atom_site_aniso_U_22
_atom_site_aniso_U_33
_atom_site_aniso_U_23
_atom_site_aniso_U_13
_atom_site_aniso_U_12
Fe1 0.01412(14) 0.01722(16) 0.01364(16) -0.00120(8) -0.00105(10) -0.00030(8)
O1 0.0204(6) 0.0217(6) 0.0208(6) -0.0027(5) -0.0019(5) 0.0030(4)
O2 0.0220(6) 0.0219(6) 0.0238(6) -0.0043(5) -0.0036(5) -0.0019(5)
C1 0.0297(10) 0.0296(10) 0.0268(10) -0.0096(7) 0.0149(8) -0.0069(7)
C2 0.0393(11) 0.0332(11) 0.0140(9) -0.0011(7) 0.0025(8) 0.0054(8)
C3 0.0266(9) 0.0355(10) 0.0210(9) -0.0136(7) -0.0006(7) -0.0041(7)
C4 0.0386(10) 0.0201(9) 0.0243(10) -0.0065(7) 0.0092(8) -0.0005(7)
C5 0.0228(9) 0.0340(10) 0.0249(9) -0.0095(7) 0.0015(7) 0.0092(7)
C6 0.0134(7) 0.0224(8) 0.0170(8) -0.0019(6) 0.0002(6) -0.0007(6)
C7 0.0197(8) 0.0195(8) 0.0154(8) 0.0014(6) 0.0014(6) -0.0011(6)
C8 0.0169(7) 0.0184(8) 0.0127(8) -0.0002(6) -0.0015(6) 0.0010(6)
C9 0.0141(7) 0.0170(8) 0.0129(7) -0.0019(6) 0.0001(6) 0.0003(6)
C10 0.0144(7) 0.0192(8) 0.0153(8) -0.0008(6) -0.0003(6) 0.0011(6)
C11 0.0155(7) 0.0206(8) 0.0226(9) 0.0023(7) -0.0042(7) 0.0014(6)
C12 0.0175(8) 0.0218(9) 0.0192(9) 0.0046(6) -0.0037(6) 0.0000(6)
C13 0.0125(7) 0.0206(8) 0.0181(8) 0.0049(6) -0.0005(6) -0.0012(6)
C14 0.0139(7) 0.0175(8) 0.0224(9) 0.0047(6) -0.0004(6) 0.0001(6)
C15 0.0179(7) 0.0178(8) 0.0201(9) -0.0012(6) 0.0002(7) 0.0001(6)
C16 0.0132(7) 0.0190(8) 0.0154(8) 0.0024(6) 0.0015(6) -0.0014(6)
C17 0.0145(7) 0.0192(8) 0.0164(8) 0.0002(6) 0.0011(6) -0.0025(6)
C18 0.0151(7) 0.0207(9) 0.0179(9) 0.0044(6) -0.0010(6) -0.0031(6)
C19 0.0149(7) 0.0194(8) 0.0201(9) 0.0042(6) -0.0011(6) 0.0011(6)
C20 0.0141(7) 0.0178(8) 0.0188(8) 0.0019(6) 0.0014(6) -0.0015(6)
C21 0.0119(7) 0.0186(8) 0.0151(8) 0.0024(6) 0.0002(6) -0.0015(6)
C22 0.0138(7) 0.0183(8) 0.0145(8) 0.0009(6) -0.0011(6) 0.0007(5)
C23 0.0248(9) 0.0224(9) 0.0209(10) 0.0021(7) -0.0073(8) -0.0035(7)

loop_
_atom_type_symbol
_atom_type_description
_atom_type_scat_dispersion_real
_atom_type_scat_dispersion_imag
_atom_type_scat_source
C C 0.0181 0.0091 'International Tables Vol C Tables 4.2.6.8 and 6.1.1.4'
H H 0.0000 0.0000 'International Tables Vol C Tables 4.2.6.8 and 6.1.1.4'
O O 0.0492 0.0322 'International Tables Vol C Tables 4.2.6.8 and 6.1.1.4'
Fe Fe -1.1336 3.1974 'International Tables Vol C Tables 4.2.6.8 and 6.1.1.4'

loop_
_geom_angle_atom_site_label_1
_geom_angle_atom_site_label_2
_geom_angle_atom_site_label_3
_geom_angle
_geom_angle_site_symmetry_1
_geom_angle_site_symmetry_3
_geom_angle_publ_flag
C1 Fe1 C8 122.68(7) . . ?
C1 Fe1 C9 105.63(7) . . ?
C8 Fe1 C9 40.98(6) . . ?
C1 Fe1 C7 160.33(8) . . ?
C8 Fe1 C7 40.96(6) . . ?
C9 Fe1 C7 68.84(6) . . ?
C1 Fe1 C5 40.51(8) . . ?
C8 Fe1 C5 105.90(7) . . ?
C9 Fe1 C5 119.12(7) . . ?
C7 Fe1 C5 124.36(7) . . ?
C1 Fe1 C3 68.30(8) . . ?
C8 Fe1 C3 156.97(8) . . ?
C9 Fe1 C3 161.58(7) . . ?
C7 Fe1 C3 122.65(7) . . ?
C5 Fe1 C3 68.32(7) . . ?
C1 Fe1 C4 68.19(7) . . ?
C8 Fe1 C4 120.78(7) . . ?
C9 Fe1 C4 155.29(7) . . ?
C7 Fe1 C4 108.50(7) . . ?
C5 Fe1 C4 40.69(8) . . ?
C3 Fe1 C4 40.42(8) . . ?
C1 Fe1 C6 156.64(8) . . ?
C8 Fe1 C6 68.81(6) . . ?
C9 Fe1 C6 68.76(6) . . ?
C7 Fe1 C6 40.74(6) . . ?
C5 Fe1 C6 162.21(8) . . ?
C3 Fe1 C6 109.51(7) . . ?
C4 Fe1 C6 126.25(7) . . ?
C1 Fe1 C2 40.79(8) . . ?
C8 Fe1 C2 160.13(8) . . ?
C9 Fe1 C2 123.75(7) . . ?
C7 Fe1 C2 157.77(8) . . ?
C5 Fe1 C2 68.38(8) . . ?
C3 Fe1 C2 40.48(8) . . ?
C4 Fe1 C2 68.11(7) . . ?
C6 Fe1 C2 122.26(7) . . ?
C1 Fe1 C10 120.19(7) . . ?
C8 Fe1 C10 69.00(6) . . ?
C9 Fe1 C10 40.97(6) . . ?
C7 Fe1 C10 68.79(6) . . ?
C5 Fe1 C10 154.87(7) . . ?
C3 Fe1 C10 125.74(7) . . ?
C4 Fe1 C10 162.92(7) . . ?
C6 Fe1 C10 40.83(6) . . ?
C2 Fe1 C10 107.64(7) . . ?
C5 C1 C2 108.35(16) . . ?
C5 C1 Fe1 70.05(10) . . ?
C2 C1 Fe1 70.01(11) . . ?
C5 C1 H1 124.9(14) . . ?
C2 C1 H1 126.7(14) . . ?
Fe1 C1 H1 124.0(14) . . ?
C3 C2 C1 107.61(17) . . ?
C3 C2 Fe1 69.66(10) . . ?
C1 C2 Fe1 69.19(11) . . ?
C3 C2 H2 126.4(15) . . ?
C1 C2 H2 126.0(15) . . ?
Fe1 C2 H2 127.1(15) . . ?
C4 C3 C2 108.22(16) . . ?
C4 C3 Fe1 69.81(10) . . ?
C2 C3 Fe1 69.86(10) . . ?
C4 C3 H3 125.8(14) . . ?
C2 C3 H3 125.6(14) . . ?
Fe1 C3 H3 121.0(14) . . ?
C3 C4 C5 108.18(17) . . ?
C3 C4 Fe1 69.77(10) . . ?
C5 C4 Fe1 69.62(10) . . ?
C3 C4 H4 125.6(13) . . ?
C5 C4 H4 126.1(13) . . ?
Fe1 C4 H4 123.7(14) . . ?
C1 C5 C4 107.64(16) . . ?
C1 C5 Fe1 69.45(10) . . ?
C4 C5 Fe1 69.69(10) . . ?
C1 C5 H5 127.0(14) . . ?
C4 C5 H5 125.2(14) . . ?
Fe1 C5 H5 123.9(14) . . ?
C7 C6 C10 108.40(14) . . ?
C7 C6 Fe1 69.54(9) . . ?
C10 C6 Fe1 69.85(9) . . ?
C7 C6 H6 125.0(12) . . ?
C10 C6 H6 126.6(12) . . ?
Fe1 C6 H6 124.6(12) . . ?
C6 C7 C8 108.09(14) . . ?
C6 C7 Fe1 69.72(9) . . ?
C8 C7 Fe1 69.40(9) . . ?
C6 C7 H7 126.9(11) . . ?
C8 C7 H7 124.9(11) . . ?
Fe1 C7 H7 123.5(12) . . ?
C7 C8 C9 107.86(13) . . ?
C7 C8 Fe1 69.64(9) . . ?
C9 C8 Fe1 69.63(9) . . ?
C7 C8 H8 124.5(12) . . ?
C9 C8 H8 127.7(12) . . ?
Fe1 C8 H8 125.7(12) . . ?
C8 C9 C10 108.15(13) . . ?
C8 C9 C22 130.68(13) . . ?
C10 C9 C22 121.17(13) . . ?
C8 C9 Fe1 69.39(9) . . ?
C10 C9 Fe1 69.87(9) . . ?
C22 C9 Fe1 126.34(11) . . ?
C6 C10 C9 107.51(13) . . ?
C6 C10 C11 128.22(14) . . ?
C9 C10 C11 124.16(14) . . ?
C6 C10 Fe1 69.32(9) . . ?
C9 C10 Fe1 69.16(9) . . ?
C11 C10 Fe1 129.66(12) . . ?
C10 C11 C12 111.04(13) . . ?
C10 C11 H11A 109.1(11) . . ?
C12 C11 H11A 112.5(12) . . ?
C10 C11 H11B 108.9(11) . . ?
C12 C11 H11B 109.2(11) . . ?
H11A C11 H11B 105.8(16) . . ?
C13 C12 C11 109.90(14) . . ?
C13 C12 H12A 110.2(11) . . ?
C11 C12 H12A 107.2(11) . . ?
C13 C12 H12B 109.3(12) . . ?
C11 C12 H12B 110.7(13) . . ?
H12A C12 H12B 109.6(17) . . ?
C14 C13 C12 124.02(14) . . ?
C14 C13 C22 122.62(14) . . ?
C12 C13 C22 113.02(14) . . ?
C13 C14 C15 124.08(14) . . ?
C13 C14 H14 119.2(12) . . ?
C15 C14 H14 116.7(12) . . ?
C14 C15 C16 112.89(14) . . ?
C14 C15 H15A 110.7(13) . . ?
C16 C15 H15A 110.1(12) . . ?
C14 C15 H15B 109.6(11) . . ?
C16 C15 H15B 109.9(11) . . ?
H15A C15 H15B 103.3(17) . . ?
C21 C16 C17 120.72(14) . . ?
C21 C16 C15 122.91(14) . . ?
C17 C16 C15 116.36(13) . . ?
O2 C17 C16 120.65(14) . . ?
O2 C17 C18 120.45(14) . . ?
C16 C17 C18 118.89(14) . . ?
C19 C18 C23 124.05(15) . . ?
C19 C18 C17 118.56(15) . . ?
C23 C18 C17 117.35(14) . . ?
C18 C19 C20 122.18(15) . . ?
C18 C19 H19 122.2(12) . . ?
C20 C19 H19 115.6(12) . . ?
O1 C20 C19 120.67(14) . . ?
O1 C20 C21 121.14(14) . . ?
C19 C20 C21 118.17(14) . . ?
C16 C21 C20 119.60(14) . . ?
C16 C21 C22 123.24(14) . . ?
C20 C21 C22 116.95(13) . . ?
C21 C22 C13 112.84(13) . . ?
C21 C22 C9 113.78(13) . . ?
C13 C22 C9 106.60(12) . . ?
C21 C22 H22 106.3(11) . . ?
C13 C22 H22 108.9(11) . . ?
C9 C22 H22 108.3(11) . . ?
C18 C23 H23A 109.9(14) . . ?
C18 C23 H23B 109.8(13) . . ?
H23A C23 H23B 109(2) . . ?
C18 C23 H23C 110.6(14) . . ?
H23A C23 H23C 109(2) . . ?
H23B C23 H23C 108.1(19) . . ?

loop_
_geom_bond_atom_site_label_1
_geom_bond_atom_site_label_2
_geom_bond_distance
_geom_bond_site_symmetry_2
_geom_bond_publ_flag
Fe1 C1 2.0354(19) . ?
Fe1 C8 2.0398(16) . ?
Fe1 C9 2.0429(15) . ?
Fe1 C7 2.0431(17) . ?
Fe1 C5 2.0433(17) . ?
Fe1 C3 2.0436(17) . ?
Fe1 C4 2.0442(18) . ?
Fe1 C6 2.0454(16) . ?
Fe1 C2 2.0462(19) . ?
Fe1 C10 2.0524(16) . ?
O1 C20 1.223(2) . ?
O2 C17 1.223(2) . ?
C1 C5 1.412(3) . ?
C1 C2 1.422(3) . ?
C1 H1 0.95(2) . ?
C2 C3 1.415(3) . ?
C2 H2 0.96(3) . ?
C3 C4 1.412(3) . ?
C3 H3 0.97(2) . ?
C4 C5 1.421(3) . ?
C4 H4 0.97(3) . ?
C5 H5 0.91(2) . ?
C6 C7 1.423(2) . ?
C6 C10 1.429(2) . ?
C6 H6 0.95(2) . ?
C7 C8 1.429(2) . ?
C7 H7 0.95(2) . ?
C8 C9 1.429(2) . ?
C8 H8 0.97(2) . ?
C9 C10 1.433(2) . ?
C9 C22 1.527(2) . ?
C10 C11 1.502(2) . ?
C11 C12 1.544(2) . ?
C11 H11A 1.01(2) . ?
C11 H11B 0.98(2) . ?
C12 C13 1.505(2) . ?
C12 H12A 0.99(2) . ?
C12 H12B 0.99(2) . ?
C13 C14 1.327(2) . ?
C13 C22 1.511(2) . ?
C14 C15 1.498(2) . ?
C14 H14 0.950(19) . ?
C15 C16 1.502(2) . ?
C15 H15A 0.98(2) . ?
C15 H15B 1.00(2) . ?
C16 C21 1.340(2) . ?
C16 C17 1.489(2) . ?
C17 C18 1.493(2) . ?
C18 C19 1.337(2) . ?
C18 C23 1.493(2) . ?
C19 C20 1.474(2) . ?
C19 H19 0.93(2) . ?
C20 C21 1.489(2) . ?
C21 C22 1.505(2) . ?
C22 H22 0.97(2) . ?
C23 H23A 0.96(3) . ?
C23 H23B 0.97(2) . ?
C23 H23C 0.96(3) . ?

loop_
_geom_torsion_atom_site_label_1
_geom_torsion_atom_site_label_2
_geom_torsion_atom_site_label_3
_geom_torsion_atom_site_label_4
_geom_torsion
_geom_torsion_site_symmetry_1
_geom_torsion_site_symmetry_2
_geom_torsion_site_symmetry_3
_geom_torsion_site_symmetry_4
_geom_torsion_publ_flag
C8 Fe1 C1 C5 75.54(12) . . . . ?
C9 Fe1 C1 C5 116.78(11) . . . . ?
C7 Fe1 C1 C5 46.1(2) . . . . ?
C3 Fe1 C1 C5 -81.60(12) . . . . ?
C4 Fe1 C1 C5 -37.92(11) . . . . ?
C6 Fe1 C1 C5 -170.74(15) . . . . ?
C2 Fe1 C1 C5 -119.23(15) . . . . ?
C10 Fe1 C1 C5 158.68(10) . . . . ?
C8 Fe1 C1 C2 -165.23(10) . . . . ?
C9 Fe1 C1 C2 -123.99(11) . . . . ?
C7 Fe1 C1 C2 165.34(18) . . . . ?
C5 Fe1 C1 C2 119.23(15) . . . . ?
C3 Fe1 C1 C2 37.64(11) . . . . ?
C4 Fe1 C1 C2 81.31(11) . . . . ?
C6 Fe1 C1 C2 -51.5(2) . . . . ?
C10 Fe1 C1 C2 -82.09(12) . . . . ?
C5 C1 C2 C3 0.5(2) . . . . ?
Fe1 C1 C2 C3 -59.29(13) . . . . ?
C5 C1 C2 Fe1 59.79(13) . . . . ?
C1 Fe1 C2 C3 119.07(16) . . . . ?
C8 Fe1 C2 C3 158.24(19) . . . . ?
C9 Fe1 C2 C3 -167.10(10) . . . . ?
C7 Fe1 C2 C3 -47.9(2) . . . . ?
C5 Fe1 C2 C3 81.51(12) . . . . ?
C4 Fe1 C2 C3 37.54(11) . . . . ?
C6 Fe1 C2 C3 -82.46(13) . . . . ?
C10 Fe1 C2 C3 -124.87(11) . . . . ?
C8 Fe1 C2 C1 39.2(3) . . . . ?
C9 Fe1 C2 C1 73.83(12) . . . . ?
C7 Fe1 C2 C1 -166.99(17) . . . . ?
C5 Fe1 C2 C1 -37.57(11) . . . . ?
C3 Fe1 C2 C1 -119.07(16) . . . . ?
C4 Fe1 C2 C1 -81.54(11) . . . . ?
C6 Fe1 C2 C1 158.47(10) . . . . ?
C10 Fe1 C2 C1 116.05(11) . . . . ?
C1 C2 C3 C4 -0.5(2) . . . . ?
Fe1 C2 C3 C4 -59.48(13) . . . . ?
C1 C2 C3 Fe1 59.00(13) . . . . ?
C1 Fe1 C3 C4 81.41(12) . . . . ?
C8 Fe1 C3 C4 -41.9(2) . . . . ?
C9 Fe1 C3 C4 155.30(19) . . . . ?
C7 Fe1 C3 C4 -80.15(12) . . . . ?
C5 Fe1 C3 C4 37.66(11) . . . . ?
C6 Fe1 C3 C4 -123.47(11) . . . . ?
C2 Fe1 C3 C4 119.33(16) . . . . ?
C10 Fe1 C3 C4 -166.24(10) . . . . ?
C1 Fe1 C3 C2 -37.92(12) . . . . ?
C8 Fe1 C3 C2 -161.22(16) . . . . ?
C9 Fe1 C3 C2 36.0(3) . . . . ?
C7 Fe1 C3 C2 160.52(11) . . . . ?
C5 Fe1 C3 C2 -81.67(12) . . . . ?
C4 Fe1 C3 C2 -119.33(16) . . . . ?
C6 Fe1 C3 C2 117.21(12) . . . . ?
C10 Fe1 C3 C2 74.44(13) . . . . ?
C2 C3 C4 C5 0.3(2) . . . . ?
Fe1 C3 C4 C5 -59.22(12) . . . . ?
C2 C3 C4 Fe1 59.51(13) . . . . ?
C1 Fe1 C4 C3 -81.69(12) . . . . ?
C8 Fe1 C4 C3 162.30(11) . . . . ?
C9 Fe1 C4 C3 -161.58(15) . . . . ?
C7 Fe1 C4 C3 118.98(11) . . . . ?
C5 Fe1 C4 C3 -119.45(16) . . . . ?
C6 Fe1 C4 C3 77.17(13) . . . . ?
C2 Fe1 C4 C3 -37.59(12) . . . . ?
C10 Fe1 C4 C3 41.1(3) . . . . ?
C1 Fe1 C4 C5 37.75(12) . . . . ?
C8 Fe1 C4 C5 -78.26(12) . . . . ?
C9 Fe1 C4 C5 -42.1(2) . . . . ?
C7 Fe1 C4 C5 -121.58(11) . . . . ?
C3 Fe1 C4 C5 119.45(16) . . . . ?
C6 Fe1 C4 C5 -163.39(10) . . . . ?
C2 Fe1 C4 C5 81.86(12) . . . . ?
C10 Fe1 C4 C5 160.5(2) . . . . ?
C2 C1 C5 C4 -0.3(2) . . . . ?
Fe1 C1 C5 C4 59.45(12) . . . . ?
C2 C1 C5 Fe1 -59.77(13) . . . . ?
C3 C4 C5 C1 0.0(2) . . . . ?
Fe1 C4 C5 C1 -59.30(12) . . . . ?
C3 C4 C5 Fe1 59.32(12) . . . . ?
C8 Fe1 C5 C1 -122.06(11) . . . . ?
C9 Fe1 C5 C1 -79.78(12) . . . . ?
C7 Fe1 C5 C1 -162.91(11) . . . . ?
C3 Fe1 C5 C1 81.53(12) . . . . ?
C4 Fe1 C5 C1 118.94(16) . . . . ?
C6 Fe1 C5 C1 167.9(2) . . . . ?
C2 Fe1 C5 C1 37.82(11) . . . . ?
C10 Fe1 C5 C1 -47.7(2) . . . . ?
C1 Fe1 C5 C4 -118.94(16) . . . . ?
C8 Fe1 C5 C4 119.00(11) . . . . ?
C9 Fe1 C5 C4 161.28(10) . . . . ?
C7 Fe1 C5 C4 78.14(13) . . . . ?
C3 Fe1 C5 C4 -37.42(11) . . . . ?
C6 Fe1 C5 C4 49.0(3) . . . . ?
C2 Fe1 C5 C4 -81.12(12) . . . . ?
C10 Fe1 C5 C4 -166.68(14) . . . . ?
C1 Fe1 C6 C7 -161.98(17) . . . . ?
C8 Fe1 C6 C7 -37.72(10) . . . . ?
C9 Fe1 C6 C7 -81.83(10) . . . . ?
C5 Fe1 C6 C7 38.0(3) . . . . ?
C3 Fe1 C6 C7 117.75(11) . . . . ?
C4 Fe1 C6 C7 75.62(12) . . . . ?
C2 Fe1 C6 C7 160.81(10) . . . . ?
C10 Fe1 C6 C7 -119.72(13) . . . . ?
C1 Fe1 C6 C10 -42.3(2) . . . . ?
C8 Fe1 C6 C10 81.99(10) . . . . ?
C9 Fe1 C6 C10 37.88(9) . . . . ?
C7 Fe1 C6 C10 119.72(13) . . . . ?
C5 Fe1 C6 C10 157.7(2) . . . . ?
C3 Fe1 C6 C10 -122.54(10) . . . . ?
C4 Fe1 C6 C10 -164.66(10) . . . . ?
C2 Fe1 C6 C10 -79.48(11) . . . . ?
C10 C6 C7 C8 -0.25(19) . . . . ?
Fe1 C6 C7 C8 58.98(11) . . . . ?
C10 C6 C7 Fe1 -59.23(11) . . . . ?
C1 Fe1 C7 C6 158.63(19) . . . . ?
C8 Fe1 C7 C6 119.51(14) . . . . ?
C9 Fe1 C7 C6 81.61(10) . . . . ?
C5 Fe1 C7 C6 -166.82(10) . . . . ?
C3 Fe1 C7 C6 -82.18(12) . . . . ?
C4 Fe1 C7 C6 -124.54(10) . . . . ?
C2 Fe1 C7 C6 -47.3(2) . . . . ?
C10 Fe1 C7 C6 37.52(9) . . . . ?
C1 Fe1 C7 C8 39.1(2) . . . . ?
C9 Fe1 C7 C8 -37.90(9) . . . . ?
C5 Fe1 C7 C8 73.67(12) . . . . ?
C3 Fe1 C7 C8 158.31(10) . . . . ?
C4 Fe1 C7 C8 115.96(10) . . . . ?
C6 Fe1 C7 C8 -119.51(14) . . . . ?
C2 Fe1 C7 C8 -166.79(17) . . . . ?
C10 Fe1 C7 C8 -81.99(10) . . . . ?
C6 C7 C8 C9 0.18(18) . . . . ?
Fe1 C7 C8 C9 59.36(11) . . . . ?
C6 C7 C8 Fe1 -59.18(12) . . . . ?
C1 Fe1 C8 C7 -165.38(10) . . . . ?
C9 Fe1 C8 C7 119.12(13) . . . . ?
C5 Fe1 C8 C7 -124.54(10) . . . . ?
C3 Fe1 C8 C7 -52.7(2) . . . . ?
C4 Fe1 C8 C7 -82.95(11) . . . . ?
C6 Fe1 C8 C7 37.53(9) . . . . ?
C2 Fe1 C8 C7 165.3(2) . . . . ?
C10 Fe1 C8 C7 81.43(10) . . . . ?
C1 Fe1 C8 C9 75.49(11) . . . . ?
C7 Fe1 C8 C9 -119.12(13) . . . . ?
C5 Fe1 C8 C9 116.34(10) . . . . ?
C3 Fe1 C8 C9 -171.81(16) . . . . ?
C4 Fe1 C8 C9 157.93(9) . . . . ?
C6 Fe1 C8 C9 -81.59(9) . . . . ?
C2 Fe1 C8 C9 46.1(2) . . . . ?
C10 Fe1 C8 C9 -37.69(9) . . . . ?
C7 C8 C9 C10 -0.04(18) . . . . ?
Fe1 C8 C9 C10 59.33(11) . . . . ?
C7 C8 C9 C22 179.86(15) . . . . ?
Fe1 C8 C9 C22 -120.77(17) . . . . ?
C7 C8 C9 Fe1 -59.37(11) . . . . ?
C1 Fe1 C9 C8 -122.20(10) . . . . ?
C7 Fe1 C9 C8 37.88(9) . . . . ?
C5 Fe1 C9 C8 -80.61(11) . . . . ?
C3 Fe1 C9 C8 169.8(2) . . . . ?
C4 Fe1 C9 C8 -50.6(2) . . . . ?
C6 Fe1 C9 C8 81.73(10) . . . . ?
C2 Fe1 C9 C8 -162.86(10) . . . . ?
C10 Fe1 C9 C8 119.49(13) . . . . ?
C1 Fe1 C9 C10 118.31(10) . . . . ?
C8 Fe1 C9 C10 -119.49(13) . . . . ?
C7 Fe1 C9 C10 -81.60(10) . . . . ?
C5 Fe1 C9 C10 159.90(10) . . . . ?
C3 Fe1 C9 C10 50.4(2) . . . . ?
C4 Fe1 C9 C10 -170.05(16) . . . . ?
C6 Fe1 C9 C10 -37.76(9) . . . . ?
C2 Fe1 C9 C10 77.65(12) . . . . ?
C1 Fe1 C9 C22 3.81(15) . . . . ?
C8 Fe1 C9 C22 126.01(16) . . . . ?
C7 Fe1 C9 C22 163.89(14) . . . . ?
C5 Fe1 C9 C22 45.40(15) . . . . ?
C3 Fe1 C9 C22 -64.1(3) . . . . ?
C4 Fe1 C9 C22 75.4(2) . . . . ?
C6 Fe1 C9 C22 -152.26(14) . . . . ?
C2 Fe1 C9 C22 -36.85(16) . . . . ?
C10 Fe1 C9 C22 -114.50(16) . . . . ?
C7 C6 C10 C9 0.23(18) . . . . ?
Fe1 C6 C10 C9 -58.81(11) . . . . ?
C7 C6 C10 C11 -176.14(16) . . . . ?
Fe1 C6 C10 C11 124.82(17) . . . . ?
C7 C6 C10 Fe1 59.04(11) . . . . ?
C8 C9 C10 C6 -0.11(17) . . . . ?
C22 C9 C10 C6 179.98(14) . . . . ?
Fe1 C9 C10 C6 58.92(11) . . . . ?
C8 C9 C10 C11 176.43(15) . . . . ?
C22 C9 C10 C11 -3.5(2) . . . . ?
Fe1 C9 C10 C11 -124.54(16) . . . . ?
C8 C9 C10 Fe1 -59.03(11) . . . . ?
C22 C9 C10 Fe1 121.06(14) . . . . ?
C1 Fe1 C10 C6 162.03(10) . . . . ?
C8 Fe1 C10 C6 -81.50(10) . . . . ?
C9 Fe1 C10 C6 -119.20(13) . . . . ?
C7 Fe1 C10 C6 -37.45(9) . . . . ?
C5 Fe1 C10 C6 -164.18(15) . . . . ?
C3 Fe1 C10 C6 78.25(12) . . . . ?
C4 Fe1 C10 C6 46.6(3) . . . . ?
C2 Fe1 C10 C6 119.26(10) . . . . ?
C1 Fe1 C10 C9 -78.77(11) . . . . ?
C8 Fe1 C10 C9 37.70(9) . . . . ?
C7 Fe1 C10 C9 81.75(10) . . . . ?
C5 Fe1 C10 C9 -45.0(2) . . . . ?
C3 Fe1 C10 C9 -162.55(10) . . . . ?
C4 Fe1 C10 C9 165.8(2) . . . . ?
C6 Fe1 C10 C9 119.20(13) . . . . ?
C2 Fe1 C10 C9 -121.54(10) . . . . ?
C1 Fe1 C10 C11 38.93(17) . . . . ?
C8 Fe1 C10 C11 155.40(16) . . . . ?
C9 Fe1 C10 C11 117.70(18) . . . . ?
C7 Fe1 C10 C11 -160.55(16) . . . . ?
C5 Fe1 C10 C11 72.7(2) . . . . ?
C3 Fe1 C10 C11 -44.85(17) . . . . ?
C4 Fe1 C10 C11 -76.5(3) . . . . ?
C6 Fe1 C10 C11 -123.10(18) . . . . ?
C2 Fe1 C10 C11 -3.84(16) . . . . ?
C6 C10 C11 C12 -173.52(16) . . . . ?
C9 C10 C11 C12 10.7(2) . . . . ?
Fe1 C10 C11 C12 -79.56(18) . . . . ?
C10 C11 C12 C13 -40.18(19) . . . . ?
C11 C12 C13 C14 -105.23(18) . . . . ?
C11 C12 C13 C22 68.21(18) . . . . ?
C12 C13 C14 C15 172.94(15) . . . . ?
C22 C13 C14 C15 0.1(2) . . . . ?
C13 C14 C15 C16 9.3(2) . . . . ?
C14 C15 C16 C21 -9.0(2) . . . . ?
C14 C15 C16 C17 169.28(13) . . . . ?
C21 C16 C17 O2 171.00(15) . . . . ?
C15 C16 C17 O2 -7.3(2) . . . . ?
C21 C16 C17 C18 -8.1(2) . . . . ?
C15 C16 C17 C18 173.59(14) . . . . ?
O2 C17 C18 C19 -168.13(15) . . . . ?
C16 C17 C18 C19 10.9(2) . . . . ?
O2 C17 C18 C23 9.9(2) . . . . ?
C16 C17 C18 C23 -171.06(14) . . . . ?
C23 C18 C19 C20 -179.43(16) . . . . ?
C17 C18 C19 C20 -1.6(2) . . . . ?
C18 C19 C20 O1 168.14(15) . . . . ?
C18 C19 C20 C21 -10.4(2) . . . . ?
C17 C16 C21 C20 -4.0(2) . . . . ?
C15 C16 C21 C20 174.19(14) . . . . ?
C17 C16 C21 C22 -178.69(14) . . . . ?
C15 C16 C21 C22 -0.5(2) . . . . ?
O1 C20 C21 C16 -165.29(15) . . . . ?
C19 C20 C21 C16 13.2(2) . . . . ?
O1 C20 C21 C22 9.7(2) . . . . ?
C19 C20 C21 C22 -171.76(14) . . . . ?
C16 C21 C22 C13 9.7(2) . . . . ?
C20 C21 C22 C13 -165.05(13) . . . . ?
C16 C21 C22 C9 -111.89(17) . . . . ?
C20 C21 C22 C9 73.32(18) . . . . ?
C14 C13 C22 C21 -9.6(2) . . . . ?
C12 C13 C22 C21 176.89(13) . . . . ?
C14 C13 C22 C9 116.04(16) . . . . ?
C12 C13 C22 C9 -57.51(17) . . . . ?
C8 C9 C22 C21 -29.8(2) . . . . ?
C10 C9 C22 C21 150.13(14) . . . . ?
Fe1 C9 C22 C21 -122.98(13) . . . . ?
C8 C9 C22 C13 -154.80(16) . . . . ?
C10 C9 C22 C13 25.1(2) . . . . ?
Fe1 C9 C22 C13 111.98(13) . . . . ?
